data_2223787
loop_
_publ_author_name
'Ho, Soo Yei'
'Tiekink, Edward R. T.'

_publ_section_title
'[(<i>Z</i>)-Isopropoxy(4-nitrophenylimino)methanethiolato-\k<i>S</i>](tricyclohexylphosphine-\k<i>P</i>)gold(I)'
_journal_coeditor_code HB5149
_journal_issue 11
_journal_name_full 'Acta Crystallographica Section E'
_journal_page_first m1415
_journal_paper_doi 10.1107/S1600536809042767
_journal_volume 65
_journal_year 2009
_chemical_formula_iupac '[Au (C10 H11 N2 O3 S) (C18 H33 P)]'
_chemical_formula_moiety 'C28 H44 Au N2 O3 P S'
_chemical_formula_sum 'C28 H44 Au N2 O3 P S'
_chemical_formula_weight 716.65
_chemical_name_systematic
;
[(<i>Z</i>)-Isopropoxy(4-nitrophenylimino)methanethiolato-
\k<i>S</i>](tricyclohexylphosphine-\k<i>P</i>)gold(I)
;
_space_group_IT_number 2
_symmetry_cell_setting triclinic
_symmetry_space_group_name_Hall '-P 1'
_symmetry_space_group_name_H-M 'P -1'
_atom_sites_solution_hydrogens geom
_atom_sites_solution_primary direct
_atom_sites_solution_secondary difmap
_cell_angle_alpha 80.0300(10)
_cell_angle_beta 75.170(2)
_cell_angle_gamma 89.2150(10)
_cell_formula_units_Z 2
_cell_length_a 9.0965(3)
_cell_length_b 13.1025(4)
_cell_length_c 13.2541(5)
_cell_measurement_reflns_used 5138
_cell_measurement_temperature 223(2)
_cell_measurement_theta_max 29.6
_cell_measurement_theta_min 2.3
_cell_volume 1503.25(9)
_computing_cell_refinement 'SAINT (Bruker, 2000)'
_computing_data_collection 'SMART (Bruker, 2000)'
_computing_data_reduction 'SAINT (Bruker, 2000)'
_computing_molecular_graphics 'ORTEP-3 (Farrugia, 1997) and DIAMOND (Brandenburg, 2006)'
_computing_publication_material 'SHELXL97 (Sheldrick, 2008)'
_computing_structure_refinement 'SHELXL97 (Sheldrick, 2008)'
_computing_structure_solution 'PATTY in DIRDIF92 (Beurskens <i>et al.</i>,  1992)'
_diffrn_ambient_temperature 223(2)
_diffrn_measured_fraction_theta_full 0.994
_diffrn_measured_fraction_theta_max 0.994
_diffrn_measurement_device_type 'Bruker SMART CCD'
_diffrn_measurement_method '\w scans'
_diffrn_radiation_monochromator graphite
_diffrn_radiation_source 'fine-focus sealed tube'
_diffrn_radiation_type MoK\a
_diffrn_radiation_wavelength 0.71069
_diffrn_reflns_av_R_equivalents 0.030
_diffrn_reflns_av_sigmaI/netI 0.059
_diffrn_reflns_limit_h_max 11
_diffrn_reflns_limit_h_min -11
_diffrn_reflns_limit_k_max 16
_diffrn_reflns_limit_k_min -17
_diffrn_reflns_limit_l_max 17
_diffrn_reflns_limit_l_min -12
_diffrn_reflns_number 10654
_diffrn_reflns_theta_full 27.5
_diffrn_reflns_theta_max 27.5
_diffrn_reflns_theta_min 1.6
_diffrn_standards_decay_% 0
_diffrn_standards_number 0
_exptl_absorpt_coefficient_mu 5.046
_exptl_absorpt_correction_T_max 1
_exptl_absorpt_correction_T_min 0.508
_exptl_absorpt_correction_type multi-scan
_exptl_absorpt_process_details '(SADABS; Bruker, 2000)'
_exptl_crystal_colour yellow
_exptl_crystal_density_diffrn 1.583
_exptl_crystal_density_method 'not measured'
_exptl_crystal_description plate
_exptl_crystal_F_000 720
_exptl_crystal_size_max 0.36
_exptl_crystal_size_mid 0.26
_exptl_crystal_size_min 0.05
_refine_diff_density_max 1.33
_refine_diff_density_min -1.04
_refine_ls_extinction_method none
_refine_ls_goodness_of_fit_ref 1.00
_refine_ls_hydrogen_treatment constr
_refine_ls_matrix_type full
_refine_ls_number_parameters 325
_refine_ls_number_reflns 6851
_refine_ls_number_restraints 0
_refine_ls_restrained_S_all 1.00
_refine_ls_R_factor_all 0.036
_refine_ls_R_factor_gt 0.031
_refine_ls_shift/su_max 0.002
_refine_ls_shift/su_mean 0.000
_refine_ls_structure_factor_coef Fsqd
_refine_ls_weighting_details 'calc w=1/[\s^2^(Fo^2^)+(0.0212P)^2^] where P=(Fo^2^+2Fc^2^)/3'
_refine_ls_weighting_scheme calc
_refine_ls_wR_factor_gt 0.070
_refine_ls_wR_factor_ref 0.072
_reflns_number_gt 6092
_reflns_number_total 6851
_reflns_threshold_expression I>2\s(I)
_cod_data_source_file hb5149.cif
_cod_data_source_block I
_cod_original_cell_volume 1503.26(9)
_cod_database_code 2223787
_cod_database_fobs_code 2223787

loop_
_symmetry_equiv_pos_as_xyz
'x, y, z'
'-x, -y, -z'

loop_
_atom_site_type_symbol
_atom_site_label
_atom_site_fract_x
_atom_site_fract_y
_atom_site_fract_z
_atom_site_U_iso_or_equiv
_atom_site_adp_type
_atom_site_calc_flag
_atom_site_refinement_flags
_atom_site_occupancy
_atom_site_disorder_assembly
_atom_site_disorder_group
Au Au 0.773135(15) 0.951953(10) 0.686272(11) 0.02645(6) Uani d . 1 . .
S S1 0.67339(12) 0.78988(7) 0.68902(8) 0.0338(2) Uani d . 1 . .
P P1 0.86330(10) 1.11387(7) 0.68006(7) 0.02323(18) Uani d . 1 . .
O O1 0.8219(3) 0.7604(2) 0.8343(2) 0.0354(6) Uani d . 1 . .
O O2 0.3463(5) 0.3639(3) 0.5924(3) 0.0756(12) Uani d . 1 . .
O O3 0.1780(5) 0.3537(3) 0.7411(3) 0.0799(13) Uani d . 1 . .
N N1 0.6794(4) 0.6193(2) 0.8345(3) 0.0347(7) Uani d . 1 . .
N N2 0.3021(5) 0.3830(3) 0.6818(3) 0.0503(10) Uani d . 1 . .
C C1 0.7256(4) 0.7124(3) 0.7938(3) 0.0290(8) Uani d . 1 . .
C C2 0.5837(4) 0.5653(3) 0.7926(3) 0.0282(8) Uani d . 1 . .
C C3 0.6297(5) 0.5421(3) 0.6909(3) 0.0366(9) Uani d . 1 . .
H H3 0.7237 0.5686 0.6460 0.044 Uiso calc R 1 . .
C C4 0.5395(5) 0.4810(3) 0.6555(3) 0.0383(9) Uani d . 1 . .
H H4 0.5723 0.4643 0.5872 0.046 Uiso calc R 1 . .
C C5 0.4013(5) 0.4446(3) 0.7205(3) 0.0333(8) Uani d . 1 . .
C C6 0.3506(5) 0.4670(3) 0.8218(3) 0.0363(9) Uani d . 1 . .
H H6 0.2548 0.4421 0.8654 0.044 Uiso calc R 1 . .
C C7 0.4444(5) 0.5269(3) 0.8573(3) 0.0344(9) Uani d . 1 . .
H H7 0.4128 0.5417 0.9264 0.041 Uiso calc R 1 . .
C C8 0.8622(5) 0.7039(4) 0.9279(3) 0.0417(10) Uani d . 1 . .
H H8 0.7722 0.6629 0.9748 0.050 Uiso calc R 1 . .
C C9 0.9881(7) 0.6324(5) 0.8957(5) 0.0675(15) Uani d . 1 . .
H H9A 0.9539 0.5815 0.8608 0.101 Uiso calc R 1 . .
H H9B 1.0172 0.5973 0.9580 0.101 Uiso calc R 1 . .
H H9C 1.0749 0.6719 0.8472 0.101 Uiso calc R 1 . .
C C10 0.9037(6) 0.7859(4) 0.9832(4) 0.0558(13) Uani d . 1 . .
H H10A 0.8175 0.8297 1.0017 0.084 Uiso calc R 1 . .
H H10B 0.9895 0.8278 0.9365 0.084 Uiso calc R 1 . .
H H10C 0.9308 0.7532 1.0471 0.084 Uiso calc R 1 . .
C C11 0.8713(4) 1.1952(3) 0.5512(3) 0.0278(8) Uani d . 1 . .
H H11 0.9457 1.1634 0.4979 0.033 Uiso calc R 1 . .
C C12 0.9286(5) 1.3074(3) 0.5386(3) 0.0376(9) Uani d . 1 . .
H H12A 0.8585 1.3429 0.5897 0.045 Uiso calc R 1 . .
H H12B 1.0288 1.3077 0.5534 0.045 Uiso calc R 1 . .
C C13 0.9401(5) 1.3650(3) 0.4259(3) 0.0462(11) Uani d . 1 . .
H H13A 0.9708 1.4376 0.4205 0.055 Uiso calc R 1 . .
H H13B 1.0188 1.3340 0.3758 0.055 Uiso calc R 1 . .
C C14 0.7909(6) 1.3610(4) 0.3959(3) 0.0499(12) Uani d . 1 . .
H H14A 0.8048 1.3945 0.3219 0.060 Uiso calc R 1 . .
H H14B 0.7149 1.3991 0.4405 0.060 Uiso calc R 1 . .
C C15 0.7342(6) 1.2499(4) 0.4098(4) 0.0522(12) Uani d . 1 . .
H H15A 0.8050 1.2140 0.3596 0.063 Uiso calc R 1 . .
H H15B 0.6349 1.2496 0.3937 0.063 Uiso calc R 1 . .
C C16 0.7194(5) 1.1922(4) 0.5219(3) 0.0421(10) Uani d . 1 . .
H H16A 0.6871 1.1200 0.5273 0.050 Uiso calc R 1 . .
H H16B 0.6416 1.2240 0.5718 0.050 Uiso calc R 1 . .
C C17 1.0588(4) 1.1123(3) 0.6950(3) 0.0273(7) Uani d . 1 . .
H H17 1.0901 1.1835 0.6983 0.033 Uiso calc R 1 . .
C C18 1.0682(5) 1.0405(4) 0.7969(4) 0.0432(10) Uani d . 1 . .
H H18A 1.0012 1.0648 0.8580 0.052 Uiso calc R 1 . .
H H18B 1.0335 0.9703 0.7959 0.052 Uiso calc R 1 . .
C C19 1.2311(5) 1.0382(4) 0.8079(4) 0.0628(17) Uani d . 1 . .
H H19A 1.2633 1.1075 0.8138 0.075 Uiso calc R 1 . .
H H19B 1.2355 0.9905 0.8727 0.075 Uiso calc R 1 . .
C C20 1.3384(6) 1.0032(5) 0.7126(5) 0.077(2) Uani d . 1 . .
H H20A 1.4430 1.0053 0.7195 0.092 Uiso calc R 1 . .
H H20B 1.3119 0.9315 0.7105 0.092 Uiso calc R 1 . .
C C21 1.3287(5) 1.0722(5) 0.6107(5) 0.0682(18) Uani d . 1 . .
H H21A 1.3943 1.0458 0.5504 0.082 Uiso calc R 1 . .
H H21B 1.3660 1.1423 0.6096 0.082 Uiso calc R 1 . .
C C22 1.1665(4) 1.0770(4) 0.5990(4) 0.0429(10) Uani d . 1 . .
H H22A 1.1327 1.0083 0.5923 0.052 Uiso calc R 1 . .
H H22B 1.1635 1.1255 0.5344 0.052 Uiso calc R 1 . .
C C23 0.7423(4) 1.1798(3) 0.7827(3) 0.0289(8) Uani d . 1 . .
H H23 0.6684 1.2184 0.7485 0.035 Uiso calc R 1 . .
C C24 0.6475(5) 1.1041(4) 0.8751(4) 0.0501(12) Uani d . 1 . .
H H24A 0.7151 1.0603 0.9096 0.060 Uiso calc R 1 . .
H H24B 0.5865 1.0590 0.8486 0.060 Uiso calc R 1 . .
C C25 0.5415(6) 1.1597(4) 0.9567(4) 0.0581(14) Uani d . 1 . .
H H25A 0.4642 1.1954 0.9252 0.070 Uiso calc R 1 . .
H H25B 0.4892 1.1083 1.0180 0.070 Uiso calc R 1 . .
C C26 0.6273(7) 1.2368(4) 0.9930(4) 0.0589(14) Uani d . 1 . .
H H26A 0.6969 1.2004 1.0313 0.071 Uiso calc R 1 . .
H H26B 0.5555 1.2736 1.0418 0.071 Uiso calc R 1 . .
C C27 0.7166(5) 1.3140(3) 0.9004(4) 0.0456(11) Uani d . 1 . .
H H27A 0.7749 1.3614 0.9262 0.055 Uiso calc R 1 . .
H H27B 0.6459 1.3551 0.8665 0.055 Uiso calc R 1 . .
C C28 0.8249(4) 1.2610(3) 0.8189(3) 0.0333(8) Uani d . 1 . .
H H28A 0.8742 1.3132 0.7575 0.040 Uiso calc R 1 . .
H H28B 0.9044 1.2280 0.8499 0.040 Uiso calc R 1 . .

loop_
_atom_site_aniso_label
_atom_site_aniso_U_11
_atom_site_aniso_U_22
_atom_site_aniso_U_33
_atom_site_aniso_U_12
_atom_site_aniso_U_13
_atom_site_aniso_U_23
Au 0.02825(8) 0.02106(8) 0.03289(9) -0.00194(5) -0.01194(6) -0.00612(6)
S1 0.0446(6) 0.0230(5) 0.0409(5) -0.0047(4) -0.0243(5) -0.0045(4)
P1 0.0221(4) 0.0206(4) 0.0284(4) -0.0012(3) -0.0088(4) -0.0046(4)
O1 0.0460(17) 0.0296(15) 0.0351(14) -0.0112(12) -0.0207(13) -0.0016(12)
O2 0.096(3) 0.075(3) 0.065(2) -0.028(2) -0.024(2) -0.030(2)
O3 0.068(3) 0.089(3) 0.081(3) -0.049(2) -0.012(2) -0.019(2)
N1 0.045(2) 0.0258(17) 0.0353(18) -0.0082(14) -0.0147(15) -0.0026(14)
N2 0.058(3) 0.033(2) 0.061(3) -0.0156(18) -0.022(2) -0.0011(19)
C1 0.032(2) 0.0285(19) 0.0291(18) -0.0006(15) -0.0101(15) -0.0085(15)
C2 0.034(2) 0.0182(17) 0.0319(19) -0.0004(14) -0.0105(16) -0.0006(14)
C3 0.031(2) 0.034(2) 0.041(2) -0.0088(17) -0.0006(17) -0.0101(18)
C4 0.042(2) 0.034(2) 0.038(2) -0.0010(18) -0.0057(18) -0.0118(18)
C5 0.037(2) 0.0215(19) 0.043(2) -0.0033(16) -0.0150(18) -0.0032(16)
C6 0.035(2) 0.031(2) 0.038(2) -0.0079(17) -0.0078(17) 0.0016(17)
C7 0.038(2) 0.033(2) 0.0283(19) -0.0026(17) -0.0027(16) -0.0038(16)
C8 0.050(3) 0.049(3) 0.028(2) -0.011(2) -0.0199(19) 0.0050(18)
C9 0.076(4) 0.063(4) 0.070(4) 0.017(3) -0.037(3) -0.005(3)
C10 0.067(3) 0.065(3) 0.045(3) -0.012(3) -0.030(2) -0.013(2)
C11 0.0291(19) 0.0265(19) 0.0289(18) -0.0001(15) -0.0096(15) -0.0042(15)
C12 0.043(2) 0.030(2) 0.040(2) -0.0059(17) -0.0148(19) 0.0032(17)
C13 0.051(3) 0.035(2) 0.046(2) 0.001(2) -0.009(2) 0.004(2)
C14 0.062(3) 0.051(3) 0.032(2) 0.024(2) -0.009(2) -0.001(2)
C15 0.052(3) 0.067(3) 0.045(3) 0.012(2) -0.028(2) -0.005(2)
C16 0.041(2) 0.047(3) 0.042(2) -0.002(2) -0.021(2) -0.004(2)
C17 0.0212(17) 0.0267(18) 0.038(2) 0.0028(14) -0.0116(15) -0.0118(16)
C18 0.046(3) 0.040(2) 0.051(3) 0.0103(19) -0.025(2) -0.009(2)
C19 0.060(4) 0.069(4) 0.084(4) 0.031(3) -0.053(3) -0.033(3)
C20 0.047(3) 0.089(4) 0.128(5) 0.040(3) -0.056(3) -0.066(4)
C21 0.024(2) 0.097(5) 0.100(4) 0.016(2) -0.014(3) -0.062(4)
C22 0.027(2) 0.059(3) 0.049(2) 0.0071(19) -0.0097(18) -0.026(2)
C23 0.0272(19) 0.0277(19) 0.0325(19) 0.0010(15) -0.0063(15) -0.0096(15)
C24 0.048(3) 0.042(3) 0.049(3) -0.014(2) 0.012(2) -0.014(2)
C25 0.050(3) 0.058(3) 0.052(3) -0.010(2) 0.019(2) -0.018(2)
C26 0.080(4) 0.046(3) 0.041(3) 0.004(3) 0.009(2) -0.018(2)
C27 0.048(3) 0.033(2) 0.055(3) 0.0039(19) -0.005(2) -0.018(2)
C28 0.030(2) 0.035(2) 0.037(2) -0.0027(16) -0.0066(16) -0.0150(17)

loop_
_atom_type_symbol
_atom_type_description
_atom_type_scat_dispersion_real
_atom_type_scat_dispersion_imag
_atom_type_scat_source
C C 0.0033 0.0016 'International Tables Vol C Tables 4.2.6.8 and 6.1.1.4'
H H 0.0000 0.0000 'International Tables Vol C Tables 4.2.6.8 and 6.1.1.4'
Au Au -2.0133 8.8022 'International Tables Vol C Tables 4.2.6.8 and 6.1.1.4'
N N 0.0061 0.0033 'International Tables Vol C Tables 4.2.6.8 and 6.1.1.4'
O O 0.0106 0.0060 'International Tables Vol C Tables 4.2.6.8 and 6.1.1.4'
P P 0.1023 0.0942 'International Tables Vol C Tables 4.2.6.8 and 6.1.1.4'
S S 0.1246 0.1234 'International Tables Vol C Tables 4.2.6.8 and 6.1.1.4'

loop_
_geom_angle_atom_site_label_1
_geom_angle_atom_site_label_2
_geom_angle_atom_site_label_3
_geom_angle_site_symmetry_1
_geom_angle_site_symmetry_3
_geom_angle
_geom_angle_publ_flag
P1 Au S1 . . 177.54(3) y
C1 S1 Au . . 103.52(12) ?
C11 P1 C17 . . 106.11(17) ?
C11 P1 C23 . . 107.07(17) ?
C17 P1 C23 . . 108.78(16) ?
C11 P1 Au . . 110.76(12) ?
C17 P1 Au . . 111.51(12) ?
C23 P1 Au . . 112.32(12) ?
C1 O1 C8 . . 117.5(3) ?
C1 N1 C2 . . 121.7(3) ?
O2 N2 O3 . . 123.4(4) ?
O2 N2 C5 . . 118.7(4) ?
O3 N2 C5 . . 117.9(4) ?
N1 C1 O1 . . 119.8(3) ?
N1 C1 S1 . . 126.3(3) ?
O1 C1 S1 . . 113.8(3) ?
C7 C2 C3 . . 119.0(3) ?
C7 C2 N1 . . 118.7(3) ?
C3 C2 N1 . . 122.0(4) ?
C4 C3 C2 . . 120.8(4) ?
C4 C3 H3 . . 119.6 ?
C2 C3 H3 . . 119.6 ?
C5 C4 C3 . . 119.3(4) ?
C5 C4 H4 . . 120.4 ?
C3 C4 H4 . . 120.4 ?
C4 C5 C6 . . 121.7(4) ?
C4 C5 N2 . . 119.6(4) ?
C6 C5 N2 . . 118.7(4) ?
C5 C6 C7 . . 118.4(4) ?
C5 C6 H6 . . 120.8 ?
C7 C6 H6 . . 120.8 ?
C2 C7 C6 . . 120.8(4) ?
C2 C7 H7 . . 119.6 ?
C6 C7 H7 . . 119.6 ?
O1 C8 C9 . . 110.0(4) ?
O1 C8 C10 . . 105.3(4) ?
C9 C8 C10 . . 113.7(4) ?
O1 C8 H8 . . 109.3 ?
C9 C8 H8 . . 109.3 ?
C10 C8 H8 . . 109.3 ?
C8 C9 H9A . . 109.5 ?
C8 C9 H9B . . 109.5 ?
H9A C9 H9B . . 109.5 ?
C8 C9 H9C . . 109.5 ?
H9A C9 H9C . . 109.5 ?
H9B C9 H9C . . 109.5 ?
C8 C10 H10A . . 109.5 ?
C8 C10 H10B . . 109.5 ?
H10A C10 H10B . . 109.5 ?
C8 C10 H10C . . 109.5 ?
H10A C10 H10C . . 109.5 ?
H10B C10 H10C . . 109.5 ?
C16 C11 C12 . . 110.8(3) ?
C16 C11 P1 . . 111.6(3) ?
C12 C11 P1 . . 115.3(3) ?
C16 C11 H11 . . 106.1 ?
C12 C11 H11 . . 106.1 ?
P1 C11 H11 . . 106.1 ?
C13 C12 C11 . . 110.3(3) ?
C13 C12 H12A . . 109.6 ?
C11 C12 H12A . . 109.6 ?
C13 C12 H12B . . 109.6 ?
C11 C12 H12B . . 109.6 ?
H12A C12 H12B . . 108.1 ?
C14 C13 C12 . . 112.0(4) ?
C14 C13 H13A . . 109.2 ?
C12 C13 H13A . . 109.2 ?
C14 C13 H13B . . 109.2 ?
C12 C13 H13B . . 109.2 ?
H13A C13 H13B . . 107.9 ?
C13 C14 C15 . . 110.9(4) ?
C13 C14 H14A . . 109.5 ?
C15 C14 H14A . . 109.5 ?
C13 C14 H14B . . 109.5 ?
C15 C14 H14B . . 109.5 ?
H14A C14 H14B . . 108.0 ?
C14 C15 C16 . . 111.7(4) ?
C14 C15 H15A . . 109.3 ?
C16 C15 H15A . . 109.3 ?
C14 C15 H15B . . 109.3 ?
C16 C15 H15B . . 109.3 ?
H15A C15 H15B . . 107.9 ?
C15 C16 C11 . . 110.6(4) ?
C15 C16 H16A . . 109.5 ?
C11 C16 H16A . . 109.5 ?
C15 C16 H16B . . 109.5 ?
C11 C16 H16B . . 109.5 ?
H16A C16 H16B . . 108.1 ?
C18 C17 C22 . . 110.1(3) ?
C18 C17 P1 . . 110.8(3) ?
C22 C17 P1 . . 109.6(2) ?
C18 C17 H17 . . 108.8 ?
C22 C17 H17 . . 108.8 ?
P1 C17 H17 . . 108.8 ?
C19 C18 C17 . . 110.6(4) ?
C19 C18 H18A . . 109.5 ?
C17 C18 H18A . . 109.5 ?
C19 C18 H18B . . 109.5 ?
C17 C18 H18B . . 109.5 ?
H18A C18 H18B . . 108.1 ?
C20 C19 C18 . . 110.7(4) ?
C20 C19 H19A . . 109.5 ?
C18 C19 H19A . . 109.5 ?
C20 C19 H19B . . 109.5 ?
C18 C19 H19B . . 109.5 ?
H19A C19 H19B . . 108.1 ?
C21 C20 C19 . . 110.8(4) ?
C21 C20 H20A . . 109.5 ?
C19 C20 H20A . . 109.5 ?
C21 C20 H20B . . 109.5 ?
C19 C20 H20B . . 109.5 ?
H20A C20 H20B . . 108.1 ?
C20 C21 C22 . . 111.7(5) ?
C20 C21 H21A . . 109.3 ?
C22 C21 H21A . . 109.3 ?
C20 C21 H21B . . 109.3 ?
C22 C21 H21B . . 109.3 ?
H21A C21 H21B . . 107.9 ?
C21 C22 C17 . . 110.8(3) ?
C21 C22 H22A . . 109.5 ?
C17 C22 H22A . . 109.5 ?
C21 C22 H22B . . 109.5 ?
C17 C22 H22B . . 109.5 ?
H22A C22 H22B . . 108.1 ?
C24 C23 C28 . . 112.1(3) ?
C24 C23 P1 . . 112.4(3) ?
C28 C23 P1 . . 115.0(3) ?
C24 C23 H23 . . 105.4 ?
C28 C23 H23 . . 105.4 ?
P1 C23 H23 . . 105.4 ?
C23 C24 C25 . . 111.9(4) ?
C23 C24 H24A . . 109.2 ?
C25 C24 H24A . . 109.2 ?
C23 C24 H24B . . 109.2 ?
C25 C24 H24B . . 109.2 ?
H24A C24 H24B . . 107.9 ?
C26 C25 C24 . . 111.6(4) ?
C26 C25 H25A . . 109.3 ?
C24 C25 H25A . . 109.3 ?
C26 C25 H25B . . 109.3 ?
C24 C25 H25B . . 109.3 ?
H25A C25 H25B . . 108.0 ?
C25 C26 C27 . . 111.1(4) ?
C25 C26 H26A . . 109.4 ?
C27 C26 H26A . . 109.4 ?
C25 C26 H26B . . 109.4 ?
C27 C26 H26B . . 109.4 ?
H26A C26 H26B . . 108.0 ?
C26 C27 C28 . . 111.9(4) ?
C26 C27 H27A . . 109.2 ?
C28 C27 H27A . . 109.2 ?
C26 C27 H27B . . 109.2 ?
C28 C27 H27B . . 109.2 ?
H27A C27 H27B . . 107.9 ?
C23 C28 C27 . . 111.6(3) ?
C23 C28 H28A . . 109.3 ?
C27 C28 H28A . . 109.3 ?
C23 C28 H28B . . 109.3 ?
C27 C28 H28B . . 109.3 ?
H28A C28 H28B . . 108.0 ?

loop_
_geom_bond_atom_site_label_1
_geom_bond_atom_site_label_2
_geom_bond_site_symmetry_2
_geom_bond_distance
_geom_bond_publ_flag
Au P1 . 2.2655(9) y
Au S1 . 2.3116(9) y
S1 C1 . 1.739(4) ?
P1 C11 . 1.835(4) ?
P1 C17 . 1.839(3) ?
P1 C23 . 1.850(4) ?
O1 C1 . 1.350(4) ?
O1 C8 . 1.459(5) ?
O2 N2 . 1.219(5) ?
O3 N2 . 1.222(5) ?
N1 C1 . 1.275(5) ?
N1 C2 . 1.403(5) ?
N2 C5 . 1.459(5) ?
C2 C7 . 1.380(5) ?
C2 C3 . 1.390(5) ?
C3 C4 . 1.371(5) ?
C3 H3 . 0.9400 ?
C4 C5 . 1.368(6) ?
C4 H4 . 0.9400 ?
C5 C6 . 1.384(6) ?
C6 C7 . 1.386(5) ?
C6 H6 . 0.9400 ?
C7 H7 . 0.9400 ?
C8 C9 . 1.493(7) ?
C8 C10 . 1.504(6) ?
C8 H8 . 0.9900 ?
C9 H9A . 0.9700 ?
C9 H9B . 0.9700 ?
C9 H9C . 0.9700 ?
C10 H10A . 0.9700 ?
C10 H10B . 0.9700 ?
C10 H10C . 0.9700 ?
C11 C16 . 1.531(5) ?
C11 C12 . 1.534(5) ?
C11 H11 . 0.9900 ?
C12 C13 . 1.531(6) ?
C12 H12A . 0.9800 ?
C12 H12B . 0.9800 ?
C13 C14 . 1.513(6) ?
C13 H13A . 0.9800 ?
C13 H13B . 0.9800 ?
C14 C15 . 1.516(7) ?
C14 H14A . 0.9800 ?
C14 H14B . 0.9800 ?
C15 C16 . 1.520(6) ?
C15 H15A . 0.9800 ?
C15 H15B . 0.9800 ?
C16 H16A . 0.9800 ?
C16 H16B . 0.9800 ?
C17 C18 . 1.527(6) ?
C17 C22 . 1.532(5) ?
C17 H17 . 0.9900 ?
C18 C19 . 1.525(6) ?
C18 H18A . 0.9800 ?
C18 H18B . 0.9800 ?
C19 C20 . 1.522(7) ?
C19 H19A . 0.9800 ?
C19 H19B . 0.9800 ?
C20 C21 . 1.512(9) ?
C20 H20A . 0.9800 ?
C20 H20B . 0.9800 ?
C21 C22 . 1.522(6) ?
C21 H21A . 0.9800 ?
C21 H21B . 0.9800 ?
C22 H22A . 0.9800 ?
C22 H22B . 0.9800 ?
C23 C24 . 1.513(6) ?
C23 C28 . 1.521(5) ?
C23 H23 . 0.9900 ?
C24 C25 . 1.533(6) ?
C24 H24A . 0.9800 ?
C24 H24B . 0.9800 ?
C25 C26 . 1.497(7) ?
C25 H25A . 0.9800 ?
C25 H25B . 0.9800 ?
C26 C27 . 1.506(7) ?
C26 H26A . 0.9800 ?
C26 H26B . 0.9800 ?
C27 C28 . 1.521(5) ?
C27 H27A . 0.9800 ?
C27 H27B . 0.9800 ?
C28 H28A . 0.9800 ?
C28 H28B . 0.9800 ?

loop_
_geom_hbond_atom_site_label_D
_geom_hbond_atom_site_label_H
_geom_hbond_atom_site_label_A
_geom_hbond_site_symmetry_A
_geom_hbond_distance_DH
_geom_hbond_distance_HA
_geom_hbond_distance_DA
_geom_hbond_angle_DHA
_geom_hbond_publ_flag
C17 H17 O3 1_665 0.99 2.58 3.558(6) 169 y
C27 H27b Cg1 1_565 0.98 2.81 3.778(5) 168 y

loop_
_geom_torsion_atom_site_label_1
_geom_torsion_atom_site_label_2
_geom_torsion_atom_site_label_3
_geom_torsion_atom_site_label_4
_geom_torsion_site_symmetry_1
_geom_torsion_site_symmetry_2
_geom_torsion_site_symmetry_3
_geom_torsion_site_symmetry_4
_geom_torsion
_geom_torsion_publ_flag
C2 N1 C1 O1 . . . . -177.7(3) ?
C2 N1 C1 S1 . . . . 4.0(6) ?
C8 O1 C1 N1 . . . . -3.2(6) ?
C8 O1 C1 S1 . . . . 175.2(3) ?
Au S1 C1 N1 . . . . 170.3(3) ?
Au S1 C1 O1 . . . . -8.0(3) ?
C1 N1 C2 C7 . . . . -121.8(4) ?
C1 N1 C2 C3 . . . . 63.4(5) ?
C7 C2 C3 C4 . . . . -0.8(6) ?
N1 C2 C3 C4 . . . . 173.9(4) ?
C2 C3 C4 C5 . . . . 1.4(6) ?
C3 C4 C5 C6 . . . . -0.6(6) ?
C3 C4 C5 N2 . . . . 177.6(4) ?
O2 N2 C5 C4 . . . . 1.2(6) ?
O3 N2 C5 C4 . . . . -178.3(4) ?
O2 N2 C5 C6 . . . . 179.4(4) ?
O3 N2 C5 C6 . . . . -0.1(6) ?
C4 C5 C6 C7 . . . . -0.8(6) ?
N2 C5 C6 C7 . . . . -179.0(4) ?
C3 C2 C7 C6 . . . . -0.6(6) ?
N1 C2 C7 C6 . . . . -175.5(4) ?
C5 C6 C7 C2 . . . . 1.4(6) ?
C1 O1 C8 C9 . . . . 82.9(5) ?
C1 O1 C8 C10 . . . . -154.3(4) ?
C17 P1 C11 C16 . . . . 172.7(3) ?
C23 P1 C11 C16 . . . . -71.2(3) ?
Au P1 C11 C16 . . . . 51.6(3) ?
C17 P1 C11 C12 . . . . -59.7(3) ?
C23 P1 C11 C12 . . . . 56.4(3) ?
Au P1 C11 C12 . . . . 179.1(3) ?
C16 C11 C12 C13 . . . . -55.8(5) ?
P1 C11 C12 C13 . . . . 176.3(3) ?
C11 C12 C13 C14 . . . . 55.5(5) ?
C12 C13 C14 C15 . . . . -55.3(5) ?
C13 C14 C15 C16 . . . . 55.8(5) ?
C14 C15 C16 C11 . . . . -56.6(5) ?
C12 C11 C16 C15 . . . . 56.6(5) ?
P1 C11 C16 C15 . . . . -173.5(3) ?
C11 P1 C17 C18 . . . . -176.2(3) ?
C23 P1 C17 C18 . . . . 68.9(3) ?
Au P1 C17 C18 . . . . -55.5(3) ?
C11 P1 C17 C22 . . . . -54.5(3) ?
C23 P1 C17 C22 . . . . -169.4(3) ?
Au P1 C17 C22 . . . . 66.2(3) ?
C22 C17 C18 C19 . . . . 57.6(4) ?
P1 C17 C18 C19 . . . . 179.0(3) ?
C17 C18 C19 C20 . . . . -57.8(6) ?
C18 C19 C20 C21 . . . . 56.5(6) ?
C19 C20 C21 C22 . . . . -55.8(6) ?
C20 C21 C22 C17 . . . . 55.8(6) ?
C18 C17 C22 C21 . . . . -56.3(5) ?
P1 C17 C22 C21 . . . . -178.5(4) ?
C11 P1 C23 C24 . . . . 144.4(3) ?
C17 P1 C23 C24 . . . . -101.3(3) ?
Au P1 C23 C24 . . . . 22.6(3) ?
C11 P1 C23 C28 . . . . -85.7(3) ?
C17 P1 C23 C28 . . . . 28.6(3) ?
Au P1 C23 C28 . . . . 152.5(3) ?
C28 C23 C24 C25 . . . . 51.7(6) ?
P1 C23 C24 C25 . . . . -176.9(4) ?
C23 C24 C25 C26 . . . . -53.9(6) ?
C24 C25 C26 C27 . . . . 55.9(6) ?
C25 C26 C27 C28 . . . . -56.4(6) ?
C24 C23 C28 C27 . . . . -51.9(5) ?
P1 C23 C28 C27 . . . . 178.1(3) ?
C26 C27 C28 C23 . . . . 54.2(5) ?
